data_7241524
loop_
_publ_author_name
'Bodart, Laurie'
'Prinzo, Maria'
'Derlet, Am\'elie'
'Tumanov, Nikolay'
'Wouters, Johan'

_publ_section_title
;
 Taking advantage of solvate formation to modulate drug--drug ratio in
 clofaziminium diclofenac salts
;
_journal_issue 1
_journal_name_full CrystEngComm
_journal_page_first 185
_journal_page_last 201
_journal_paper_doi 10.1039/D0CE01400A
_journal_volume 23
_journal_year 2021
_chemical_formula_moiety
;	
C27 H23 Cl2 N4, C14 H10 Cl2 N O2, C14 H11 Cl2 N O2, 
2(C2 H3 N)
;
_chemical_formula_sum 'C59 H50 Cl6 N8 O4'
_chemical_formula_weight 1147.77
_chemical_name_common
;
Clofaziminium 1+ diclofenac 1- 
diclofenac acetonitrile solvated
cocrystal of salt
;
_chemical_name_systematic
;
2-{2-[(2,6-dichlorophenyl)amino]phenyl}acetic acid 
N-[(2E)-10-(4-chlorophenyl)-3-[(4-chlorophenyl)amino]-
2,10-dihydrophenazin-2-ylidene]propan-2-aminium 
bis(acetonitrile) 
2-{2-[(2,6-dichlorophenyl)amino]phenyl}acetate
;
_space_group_crystal_system triclinic
_space_group_IT_number 2
_space_group_name_Hall '-P 1'
_space_group_name_H-M_alt 'P -1'
_atom_sites_solution_hydrogens mixed
_atom_sites_solution_primary dual
_atom_sites_solution_secondary dual
_audit_creation_method SHELXL-2016/6
_audit_update_record
;
2020-09-17 deposited with the CCDC.	2020-11-20 downloaded from the CCDC.
;
_cell_angle_alpha 74.882(7)
_cell_angle_beta 61.685(8)
_cell_angle_gamma 64.227(7)
_cell_formula_units_Z 2
_cell_length_a 15.0694(11)
_cell_length_b 15.2735(10)
_cell_length_c 15.5991(13)
_cell_measurement_reflns_used 10211
_cell_measurement_temperature 295(2)
_cell_measurement_theta_max 66.9030
_cell_measurement_theta_min 3.2090
_cell_volume 2839.6(4)
_computing_cell_refinement 'CrysAlisPro 1.171.40.53 (Rigaku OD, 2019)'
_computing_data_collection 'CrysAlisPro 1.171.40.53 (Rigaku OD, 2019)'
_computing_data_reduction 'CrysAlisPro 1.171.40.53 (Rigaku OD, 2019)'
_computing_structure_refinement 'SHELXL-2016/6 (Sheldrick, 2016)'
_computing_structure_solution 'SHELXT 2014/5 (Sheldrick, 2014)'
_diffrn_ambient_temperature 295(2)
_diffrn_detector_area_resol_mean 10.3712
_diffrn_measured_fraction_theta_full 0.983
_diffrn_measured_fraction_theta_max 0.983
_diffrn_measurement_device 'four-circle diffractometer'
_diffrn_measurement_device_type 'Xcalibur, Ruby, Gemini Ultra'
_diffrn_measurement_method '\w scans'
_diffrn_radiation_type CuK\a
_diffrn_radiation_wavelength 1.54184
_diffrn_reflns_av_R_equivalents 0.0322
_diffrn_reflns_av_unetI/netI 0.0300
_diffrn_reflns_Laue_measured_fraction_full 0.983
_diffrn_reflns_Laue_measured_fraction_max 0.983
_diffrn_reflns_limit_h_max 17
_diffrn_reflns_limit_h_min -17
_diffrn_reflns_limit_k_max 16
_diffrn_reflns_limit_k_min -18
_diffrn_reflns_limit_l_max 18
_diffrn_reflns_limit_l_min -18
_diffrn_reflns_number 27894
_diffrn_reflns_point_group_measured_fraction_full 0.983
_diffrn_reflns_point_group_measured_fraction_max 0.983
_diffrn_reflns_theta_full 67.276
_diffrn_reflns_theta_max 67.276
_diffrn_reflns_theta_min 3.221
_diffrn_source 'fine-focus sealed X-ray tube'
_diffrn_source_type 'Enhance Ultra (Cu) X-ray Source'
_exptl_absorpt_coefficient_mu 3.196
_exptl_absorpt_correction_T_max 0.849
_exptl_absorpt_correction_T_min 0.711
_exptl_absorpt_correction_type analytical
_exptl_absorpt_process_details
;
CrysAlisPro 1.171.40.53 (Rigaku Oxford Diffraction, 2019)
Analytical numeric absorption correction using a multifaceted crystal
			model based on expressions derived by R.C. Clark & J.S. Reid.
(Clark, R. C. & Reid, J. S. (1995). Acta Cryst. A51, 887-897)
Empirical absorption correction using spherical harmonics,
 implemented in SCALE3 ABSPACK scaling algorithm.
;
_exptl_crystal_colour 'dark red'
_exptl_crystal_density_diffrn 1.342
_exptl_crystal_description plate
_exptl_crystal_F_000 1188
_exptl_crystal_size_max 0.310
_exptl_crystal_size_mid 0.240
_exptl_crystal_size_min 0.140
_refine_diff_density_max 0.442
_refine_diff_density_min -0.358
_refine_diff_density_rms 0.044
_refine_ls_extinction_coef 0.00129(18)
_refine_ls_extinction_expression Fc^*^=kFc[1+0.001xFc^2^\l^3^/sin(2\q)]^-1/4^
_refine_ls_extinction_method 'SHELXL-2016/6 (Sheldrick 2016)'
_refine_ls_goodness_of_fit_ref 1.077
_refine_ls_hydrogen_treatment mixed
_refine_ls_matrix_type full
_refine_ls_number_parameters 744
_refine_ls_number_reflns 10010
_refine_ls_number_restraints 34
_refine_ls_restrained_S_all 1.077
_refine_ls_R_factor_all 0.0629
_refine_ls_R_factor_gt 0.0496
_refine_ls_shift/su_max 0.001
_refine_ls_shift/su_mean 0.000
_refine_ls_structure_factor_coef Fsqd
_refine_ls_weighting_details 'w=1/[\s^2^(Fo^2^)+(0.0839P)^2^+0.4564P] where P=(Fo^2^+2Fc^2^)/3'
_refine_ls_weighting_scheme calc
_refine_ls_wR_factor_gt 0.1422
_refine_ls_wR_factor_ref 0.1589
_reflns_Friedel_coverage 0.000
_reflns_number_gt 7543
_reflns_number_total 10010
_reflns_threshold_expression 'I > 2\s(I)'
_cod_data_source_file d0ce01400a2.cif
_cod_data_source_block lb0721_CFZ-DCF_1-2_in_MeCN
_cod_depositor_comments 'Adding full bibliography for 7241513--7241524.cif.'
_cod_database_code 7241524
_shelx_shelxl_version_number 2016/6
_shelx_space_group_comment
;
The symmetry employed for this shelxl refinement is uniquely defined
by the following loop, which should always be used as a source of
symmetry information in preference to the above space-group names.
They are only intended as comments.
;
_shelx_estimated_absorpt_t_min 0.437
_shelx_estimated_absorpt_t_max 0.663
_oxdiff_exptl_absorpt_empirical_full_min 0.721
_oxdiff_exptl_absorpt_empirical_full_max 4.849
_oxdiff_exptl_absorpt_empirical_details
;
Empirical correction (ABSPACK) includes:
- Absorption correction using spherical harmonics
- Frame scaling
;

loop_
_space_group_symop_operation_xyz
'x, y, z'
'-x, -y, -z'

loop_
_atom_site_label
_atom_site_type_symbol
_atom_site_fract_x
_atom_site_fract_y
_atom_site_fract_z
_atom_site_U_iso_or_equiv
_atom_site_adp_type
_atom_site_occupancy
_atom_site_site_symmetry_order
_atom_site_calc_flag
_atom_site_refinement_flags_posn
_atom_site_refinement_flags_adp
_atom_site_refinement_flags_occupancy
_atom_site_disorder_assembly
_atom_site_disorder_group
Cl3 Cl 0.24354(5) 0.36476(6) 0.84847(6) 0.0885(2) Uani 1 1 d . . . . .
Cl4 Cl -0.17423(6) 0.39818(7) 1.06236(6) 0.0945(3) Uani 1 1 d . . . . .
O1 O -0.1437(2) 0.42249(15) 0.68972(17) 0.0944(7) Uani 1 1 d . . . . .
O2 O -0.14882(15) 0.45334(16) 0.82253(15) 0.0886(6) Uani 1 1 d . . . . .
N5 N 0.02795(17) 0.37692(14) 0.87714(15) 0.0621(5) Uani 1 1 d . . . . .
H5 H -0.031(3) 0.411(2) 0.875(2) 0.074 Uiso 1 1 d . U . . .
C28 C -0.0990(2) 0.42677(17) 0.7373(2) 0.0700(7) Uani 1 1 d . . . . .
C29 C 0.0237(2) 0.3972(2) 0.6916(2) 0.0748(7) Uani 1 1 d . . . . .
H29A H 0.051182 0.393539 0.621865 0.090 Uiso 1 1 calc R U . . .
H29B H 0.041538 0.446725 0.701100 0.090 Uiso 1 1 calc R U . . .
C30 C 0.07859(19) 0.30001(18) 0.73494(18) 0.0631(6) Uani 1 1 d . . . . .
C31 C 0.1260(2) 0.2159(2) 0.6865(2) 0.0784(7) Uani 1 1 d . . . . .
H31 H 0.124159 0.220124 0.626754 0.094 Uiso 1 1 calc R U . . .
C32 C 0.1758(3) 0.1261(2) 0.7250(3) 0.0872(9) Uani 1 1 d . . . . .
H32 H 0.206975 0.070518 0.691528 0.105 Uiso 1 1 calc R U . . .
C33 C 0.1787(2) 0.1198(2) 0.8124(2) 0.0804(8) Uani 1 1 d . . . . .
H33 H 0.212550 0.059556 0.838433 0.096 Uiso 1 1 calc R U . . .
C34 C 0.1318(2) 0.20218(17) 0.8627(2) 0.0664(6) Uani 1 1 d . . . . .
H34 H 0.134830 0.196959 0.922085 0.080 Uiso 1 1 calc R U . . .
C35 C 0.08036(18) 0.29247(16) 0.82528(17) 0.0573(5) Uani 1 1 d . . . . .
C36 C 0.03677(19) 0.37608(15) 0.96236(18) 0.0572(5) Uani 1 1 d . . . . .
C37 C 0.1337(2) 0.36906(17) 0.9599(2) 0.0658(6) Uani 1 1 d . . . . .
C38 C 0.1436(3) 0.36745(19) 1.0442(3) 0.0800(8) Uani 1 1 d . . . . .
H38 H 0.209473 0.360684 1.040902 0.096 Uiso 1 1 calc R U . . .
C39 C 0.0557(3) 0.3759(2) 1.1327(3) 0.0863(9) Uani 1 1 d . . . . .
H39 H 0.062543 0.374595 1.189301 0.104 Uiso 1 1 calc R U . . .
C40 C -0.0421(3) 0.3862(2) 1.1385(2) 0.0823(8) Uani 1 1 d . . . . .
H40 H -0.101936 0.393334 1.198287 0.099 Uiso 1 1 calc R U . . .
C41 C -0.0503(2) 0.38587(18) 1.0543(2) 0.0668(6) Uani 1 1 d . . . . .
Cl5 Cl 0.29972(7) 0.12995(6) 0.20012(8) 0.1050(3) Uani 1 1 d . . . . .
Cl6 Cl 0.72985(6) 0.00227(6) -0.02327(7) 0.0965(3) Uani 1 1 d . . . . .
O3 O 0.35521(17) 0.47960(13) 0.08644(17) 0.0812(5) Uani 1 1 d . . . . .
O4 O 0.33811(16) 0.34314(14) 0.0885(2) 0.0994(7) Uani 1 1 d . . . . .
N6 N 0.51161(18) 0.15457(14) 0.07623(17) 0.0655(5) Uani 1 1 d . . . . .
H6 H 0.448(3) 0.199(2) 0.077(2) 0.079 Uiso 1 1 d . U . . .
C42 C 0.3945(2) 0.39016(17) 0.0642(2) 0.0649(6) Uani 1 1 d . . . . .
C43 C 0.5161(2) 0.34734(17) 0.01084(19) 0.0651(6) Uani 1 1 d . . . . .
H43A H 0.544325 0.399381 -0.017486 0.078 Uiso 1 1 calc R U . . .
H43B H 0.535586 0.310632 -0.041725 0.078 Uiso 1 1 calc R U . . .
C44 C 0.56547(17) 0.28111(16) 0.08015(17) 0.0565(5) Uani 1 1 d . . . . .
C45 C 0.61392(19) 0.31352(18) 0.1159(2) 0.0649(6) Uani 1 1 d . . . . .
H45 H 0.615042 0.376159 0.096884 0.078 Uiso 1 1 calc R U . . .
C46 C 0.6605(2) 0.2548(2) 0.1790(2) 0.0729(7) Uani 1 1 d . . . . .
H46 H 0.692566 0.277591 0.202329 0.088 Uiso 1 1 calc R U . . .
C47 C 0.6586(2) 0.1629(2) 0.2065(2) 0.0738(7) Uani 1 1 d . . . . .
H47 H 0.690418 0.122509 0.248315 0.089 Uiso 1 1 calc R U . . .
C48 C 0.6100(2) 0.12912(18) 0.1732(2) 0.0656(6) Uani 1 1 d . . . . .
H48 H 0.609031 0.066505 0.193266 0.079 Uiso 1 1 calc R U . . .
C49 C 0.56260(17) 0.18728(16) 0.11004(18) 0.0560(5) Uani 1 1 d . . . . .
C50 C 0.5159(2) 0.05868(16) 0.09389(19) 0.0630(6) Uani 1 1 d . . . . .
C51 C 0.4229(2) 0.03611(19) 0.1495(2) 0.0723(7) Uani 1 1 d . . . . .
C52 C 0.4257(3) -0.0581(2) 0.1634(2) 0.0836(8) Uani 1 1 d . . . . .
H52 H 0.362204 -0.070900 0.199880 0.100 Uiso 1 1 calc R U . . .
C53 C 0.5231(3) -0.1328(2) 0.1228(2) 0.0865(9) Uani 1 1 d . . . . .
H53 H 0.525444 -0.196399 0.132924 0.104 Uiso 1 1 calc R U . . .
C54 C 0.6162(3) -0.11428(19) 0.0679(2) 0.0828(8) Uani 1 1 d . . . . .
H54 H 0.681791 -0.165021 0.040863 0.099 Uiso 1 1 calc R U . . .
C55 C 0.6123(2) -0.01958(18) 0.0525(2) 0.0724(7) Uani 1 1 d . . . . .
H3B H 0.281(3) 0.498(3) 0.120(3) 0.109 Uiso 1 1 d . U . . .
Cl1 Cl 0.62492(10) -0.06752(6) 0.53775(9) 0.1251(4) Uani 1 1 d . . . . .
Cl2 Cl -0.16891(7) 1.02792(6) 0.57942(8) 0.1093(3) Uani 1 1 d . . . . .
N1 N 0.45244(15) 0.34974(13) 0.60103(14) 0.0536(4) Uani 1 1 d . . . . .
N2 N 0.38164(15) 0.54720(14) 0.62666(14) 0.0587(5) Uani 1 1 d . . . . .
N3 N 0.14530(17) 0.62999(14) 0.47098(17) 0.0633(5) Uani 1 1 d . . . . .
H3 H 0.143(2) 0.616(2) 0.426(2) 0.076 Uiso 1 1 d . U . . .
N4 N 0.22084(16) 0.43602(15) 0.43961(15) 0.0582(5) Uani 1 1 d . . . . .
H4 H 0.185(2) 0.481(2) 0.410(2) 0.070 Uiso 1 1 d . U . . .
C1 C 0.5747(2) 0.31052(19) 0.67843(19) 0.0647(6) Uani 1 1 d . . . . .
H1 H 0.599750 0.244396 0.670853 0.078 Uiso 1 1 calc R U . . .
C2 C 0.6143(2) 0.3431(2) 0.7214(2) 0.0725(7) Uani 1 1 d . . . . .
H2 H 0.666996 0.298386 0.742557 0.087 Uiso 1 1 calc R U . . .
C3 C 0.5777(2) 0.4416(2) 0.7343(2) 0.0732(7) Uani 1 1 d . . . . .
H3A H 0.605173 0.462023 0.764504 0.088 Uiso 1 1 calc R U . . .
C4 C 0.5012(2) 0.5081(2) 0.70244(19) 0.0667(6) Uani 1 1 d . . . . .
H4A H 0.477454 0.573895 0.710443 0.080 Uiso 1 1 calc R U . . .
C5 C 0.45814(19) 0.47796(17) 0.65768(17) 0.0574(5) Uani 1 1 d . . . . .
C6 C 0.34134(17) 0.51781(16) 0.58539(16) 0.0529(5) Uani 1 1 d . . . . .
C7 C 0.26278(18) 0.58802(16) 0.55189(17) 0.0569(5) Uani 1 1 d . . . . .
H7 H 0.238393 0.653118 0.562947 0.068 Uiso 1 1 calc R U . . .
C8 C 0.22173(18) 0.56364(16) 0.50410(16) 0.0548(5) Uani 1 1 d . . . . .
C9 C 0.25950(17) 0.46060(16) 0.48681(16) 0.0533(5) Uani 1 1 d . . . . .
C10 C 0.33408(18) 0.39073(16) 0.52237(17) 0.0554(5) Uani 1 1 d . . . . .
H10 H 0.356204 0.325259 0.514011 0.066 Uiso 1 1 calc R U . . .
C11 C 0.37550(17) 0.41671(15) 0.56950(16) 0.0523(5) Uani 1 1 d . . . . .
C12 C 0.49544(18) 0.37824(16) 0.64569(16) 0.0547(5) Uani 1 1 d . . . . .
C13 C 0.49255(18) 0.24791(15) 0.58387(16) 0.0545(5) Uani 1 1 d . . . . .
C14 C 0.5864(2) 0.21137(18) 0.50281(19) 0.0654(6) Uani 1 1 d . . . . .
H14 H 0.621516 0.252211 0.458224 0.079 Uiso 1 1 calc R U . . .
C15 C 0.6278(2) 0.1134(2) 0.4883(2) 0.0763(7) Uani 1 1 d . . . . .
H15 H 0.691857 0.087017 0.434749 0.092 Uiso 1 1 calc R U . . .
C16 C 0.5722(2) 0.05560(18) 0.5551(2) 0.0746(7) Uani 1 1 d . U . . .
C17 C 0.4780(3) 0.0927(2) 0.6341(2) 0.0842(8) Uani 1 1 d . U . . .
H17 H 0.441661 0.052159 0.677364 0.101 Uiso 1 1 calc R U . . .
C18 C 0.4361(2) 0.19075(18) 0.6501(2) 0.0709(6) Uani 1 1 d . . . . .
H18 H 0.372082 0.216936 0.703736 0.085 Uiso 1 1 calc R U . . .
C19 C 0.07676(18) 0.72544(16) 0.49891(18) 0.0590(5) Uani 1 1 d . . . . .
C20 C 0.0413(2) 0.79140(19) 0.4312(2) 0.0724(7) Uani 1 1 d . . . . .
H20 H 0.068596 0.773291 0.368462 0.087 Uiso 1 1 calc R U . . .
C21 C -0.0344(2) 0.8837(2) 0.4565(2) 0.0818(8) Uani 1 1 d . . . . .
H21 H -0.058208 0.927215 0.410869 0.098 Uiso 1 1 calc R U . . .
C22 C -0.0740(2) 0.91109(19) 0.5478(2) 0.0757(7) Uani 1 1 d . . . . .
C23 C -0.0393(2) 0.8474(2) 0.6159(2) 0.0784(7) Uani 1 1 d . . . . .
H23 H -0.065974 0.866697 0.678084 0.094 Uiso 1 1 calc R U . . .
C24 C 0.0354(2) 0.7547(2) 0.5914(2) 0.0709(7) Uani 1 1 d . . . . .
H24 H 0.058170 0.711396 0.637704 0.085 Uiso 1 1 calc R U . . .
C25 C 0.2520(2) 0.33683(17) 0.41538(18) 0.0603(5) Uani 1 1 d . . . . .
H25 H 0.258518 0.291605 0.471512 0.072 Uiso 1 1 calc R U . . .
C26 C 0.3604(2) 0.3063(2) 0.3279(2) 0.0819(8) Uani 1 1 d . . . . .
H26A H 0.357689 0.353677 0.273946 0.123 Uiso 1 1 calc R U . . .
H26B H 0.375968 0.243919 0.310189 0.123 Uiso 1 1 calc R U . . .
H26C H 0.416209 0.302153 0.344107 0.123 Uiso 1 1 calc R U . . .
C27 C 0.1629(3) 0.3336(2) 0.3979(2) 0.0801(8) Uani 1 1 d . . . . .
H27A H 0.161521 0.371081 0.338329 0.120 Uiso 1 1 calc R U . . .
H27B H 0.094421 0.360295 0.451286 0.120 Uiso 1 1 calc R U . . .
H27C H 0.176313 0.267231 0.392848 0.120 Uiso 1 1 calc R U . . .
N7 N 0.1673(4) 0.8192(5) 0.6907(4) 0.188(2) Uani 1 1 d . . . . .
C56 C 0.0161(7) 0.8788(6) 0.8510(6) 0.255(5) Uani 1 1 d . . . . .
H56A H -0.027406 0.946710 0.847502 0.383 Uiso 1 1 calc R U . . .
H56B H 0.046514 0.866907 0.896693 0.383 Uiso 1 1 calc R U . . .
H56C H -0.028125 0.840674 0.871995 0.383 Uiso 1 1 calc R U . . .
C57 C 0.0984(4) 0.8531(5) 0.7602(4) 0.1399(18) Uani 1 1 d . . . . .
C58A C 0.1460(15) 0.7969(14) 0.0908(17) 0.186(7) Uani 0.662(7) 1 d D U P A -1
H58A H 0.202782 0.735406 0.068863 0.279 Uiso 0.662(7) 1 calc R U P A -1
H58B H 0.145887 0.842996 0.035545 0.279 Uiso 0.662(7) 1 calc R U P A -1
H58C H 0.077494 0.788747 0.124365 0.279 Uiso 0.662(7) 1 calc R U P A -1
C59A C 0.1607(9) 0.8257(8) 0.1440(7) 0.153(4) Uani 0.662(7) 1 d D U P A -1
N8A N 0.1835(13) 0.8416(11) 0.1954(7) 0.272(7) Uani 0.662(7) 1 d D U P A -1
C58B C 0.129(2) 0.814(2) 0.079(3) 0.154(11) Uani 0.338(7) 1 d D U P A -2
H58D H 0.105887 0.763268 0.081120 0.230 Uiso 0.338(7) 1 calc R U P A -2
H58E H 0.113377 0.823023 0.143703 0.230 Uiso 0.338(7) 1 calc R U P A -2
H58F H 0.205706 0.794808 0.039639 0.230 Uiso 0.338(7) 1 calc R U P A -2
C59B C 0.0831(15) 0.8867(16) 0.0442(16) 0.149(7) Uani 0.338(7) 1 d D U P A -2
N8B N 0.0468(17) 0.9509(16) 0.0014(18) 0.200(9) Uani 0.338(7) 1 d D U P A -2

loop_
_atom_site_aniso_label
_atom_site_aniso_U_11
_atom_site_aniso_U_22
_atom_site_aniso_U_33
_atom_site_aniso_U_23
_atom_site_aniso_U_13
_atom_site_aniso_U_12
Cl3 0.0599(4) 0.0862(5) 0.1130(6) -0.0224(4) -0.0313(4) -0.0178(3)
Cl4 0.0755(4) 0.1160(6) 0.1038(6) -0.0123(4) -0.0316(4) -0.0487(4)
O1 0.1212(17) 0.0834(13) 0.1106(16) -0.0099(11) -0.0885(15) -0.0176(12)
O2 0.0683(11) 0.1115(15) 0.0889(14) -0.0291(11) -0.0502(11) -0.0035(10)
N5 0.0638(11) 0.0540(11) 0.0751(13) -0.0131(9) -0.0448(11) -0.0045(9)
C28 0.0856(17) 0.0548(13) 0.0823(18) -0.0016(11) -0.0608(15) -0.0094(12)
C29 0.0881(18) 0.0744(16) 0.0647(15) -0.0005(12) -0.0409(14) -0.0244(14)
C30 0.0559(12) 0.0665(14) 0.0666(14) -0.0113(11) -0.0284(11) -0.0151(11)
C31 0.0714(16) 0.0878(19) 0.0761(17) -0.0269(14) -0.0314(14) -0.0164(14)
C32 0.0767(17) 0.0686(17) 0.114(2) -0.0360(16) -0.0429(18) -0.0039(14)
C33 0.0717(16) 0.0599(15) 0.108(2) -0.0171(14) -0.0478(16) -0.0047(12)
C34 0.0608(13) 0.0592(14) 0.0813(16) -0.0093(11) -0.0405(13) -0.0090(11)
C35 0.0504(11) 0.0566(12) 0.0687(14) -0.0115(10) -0.0306(11) -0.0121(10)
C36 0.0613(13) 0.0477(11) 0.0706(15) -0.0042(9) -0.0403(12) -0.0122(9)
C37 0.0630(13) 0.0550(13) 0.0886(17) -0.0095(11) -0.0451(13) -0.0116(11)
C38 0.0905(19) 0.0651(15) 0.114(3) -0.0051(14) -0.075(2) -0.0181(14)
C39 0.125(3) 0.0735(17) 0.088(2) -0.0008(14) -0.073(2) -0.0317(17)
C40 0.108(2) 0.0769(17) 0.0712(17) 0.0014(13) -0.0453(17) -0.0367(16)
C41 0.0754(16) 0.0617(14) 0.0743(16) 0.0011(11) -0.0395(14) -0.0283(12)
Cl5 0.0774(5) 0.0900(5) 0.1279(7) -0.0208(5) -0.0201(5) -0.0317(4)
Cl6 0.0677(4) 0.0856(5) 0.1327(7) -0.0229(4) -0.0384(4) -0.0199(4)
O3 0.0691(11) 0.0608(11) 0.1180(16) -0.0074(10) -0.0446(12) -0.0202(9)
O4 0.0727(12) 0.0619(11) 0.186(2) 0.0010(12) -0.0777(15) -0.0217(9)
N6 0.0692(12) 0.0480(10) 0.0940(15) -0.0001(9) -0.0507(12) -0.0178(9)
C42 0.0688(14) 0.0516(13) 0.0917(17) 0.0091(11) -0.0557(14) -0.0196(11)
C43 0.0714(15) 0.0560(13) 0.0743(15) 0.0047(11) -0.0394(13) -0.0236(11)
C44 0.0481(11) 0.0521(12) 0.0696(14) -0.0026(10) -0.0272(10) -0.0162(9)
C45 0.0564(13) 0.0598(13) 0.0852(17) -0.0050(11) -0.0337(12) -0.0221(11)
C46 0.0633(14) 0.0717(16) 0.099(2) -0.0111(13) -0.0471(15) -0.0200(12)
C47 0.0722(16) 0.0692(16) 0.0901(19) -0.0015(13) -0.0528(15) -0.0152(12)
C48 0.0657(14) 0.0541(13) 0.0817(16) 0.0017(11) -0.0424(13) -0.0163(11)
C49 0.0505(11) 0.0503(12) 0.0717(14) -0.0033(10) -0.0324(11) -0.0150(9)
C50 0.0718(15) 0.0518(12) 0.0793(16) -0.0008(10) -0.0452(13) -0.0211(11)
C51 0.0815(17) 0.0651(15) 0.0809(17) -0.0006(12) -0.0414(14) -0.0298(13)
C52 0.104(2) 0.0779(19) 0.088(2) 0.0121(15) -0.0472(18) -0.0516(18)
C53 0.123(3) 0.0606(16) 0.100(2) 0.0069(14) -0.066(2) -0.0377(17)
C54 0.100(2) 0.0546(15) 0.107(2) -0.0022(13) -0.0641(19) -0.0175(14)
C55 0.0757(16) 0.0585(14) 0.0944(19) -0.0044(12) -0.0507(15) -0.0177(12)
Cl1 0.1607(9) 0.0546(4) 0.1470(8) -0.0171(4) -0.0698(8) -0.0161(5)
Cl2 0.0816(5) 0.0675(5) 0.1599(9) -0.0206(5) -0.0486(5) -0.0059(4)
N1 0.0587(10) 0.0505(9) 0.0623(11) 0.0005(8) -0.0361(9) -0.0191(8)
N2 0.0599(11) 0.0579(10) 0.0701(12) -0.0069(8) -0.0372(10) -0.0189(9)
N3 0.0661(12) 0.0566(11) 0.0792(14) -0.0079(9) -0.0477(11) -0.0113(9)
N4 0.0622(11) 0.0570(11) 0.0693(12) -0.0045(9) -0.0398(10) -0.0195(9)
C1 0.0704(14) 0.0653(14) 0.0709(15) 0.0075(11) -0.0447(13) -0.0251(12)
C2 0.0755(16) 0.0825(18) 0.0769(17) 0.0087(13) -0.0510(14) -0.0300(14)
C3 0.0793(16) 0.0884(19) 0.0791(17) -0.0013(13) -0.0508(15) -0.0363(14)
C4 0.0753(15) 0.0727(15) 0.0730(15) -0.0059(11) -0.0428(13) -0.0310(12)
C5 0.0588(12) 0.0611(13) 0.0627(13) -0.0019(10) -0.0334(11) -0.0229(10)
C6 0.0523(11) 0.0550(12) 0.0591(12) -0.0057(9) -0.0289(10) -0.0187(9)
C7 0.0572(12) 0.0500(11) 0.0716(14) -0.0064(10) -0.0358(11) -0.0151(9)
C8 0.0528(11) 0.0552(12) 0.0611(13) -0.0026(9) -0.0306(10) -0.0168(9)
C9 0.0530(11) 0.0583(12) 0.0573(12) -0.0024(9) -0.0284(10) -0.0225(10)
C10 0.0613(12) 0.0510(11) 0.0670(14) -0.0015(9) -0.0383(11) -0.0200(10)
C11 0.0538(11) 0.0520(11) 0.0582(12) 0.0001(9) -0.0302(10) -0.0196(9)
C12 0.0576(12) 0.0594(13) 0.0580(12) 0.0008(9) -0.0323(10) -0.0241(10)
C13 0.0595(12) 0.0499(11) 0.0602(13) -0.0004(9) -0.0339(11) -0.0170(10)
C14 0.0619(13) 0.0626(14) 0.0704(15) -0.0034(11) -0.0277(12) -0.0219(11)
C15 0.0710(16) 0.0685(16) 0.0833(18) -0.0140(13) -0.0349(14) -0.0122(13)
C16 0.0867(18) 0.0532(14) 0.0827(18) -0.0060(12) -0.0448(16) -0.0131(13)
C17 0.110(2) 0.0607(15) 0.0825(19) 0.0095(13) -0.0408(18) -0.0388(15)
C18 0.0796(16) 0.0598(14) 0.0681(15) 0.0003(11) -0.0277(13) -0.0271(12)
C19 0.0549(12) 0.0573(13) 0.0753(15) -0.0021(10) -0.0387(11) -0.0178(10)
C20 0.0759(16) 0.0658(15) 0.0789(17) 0.0002(12) -0.0431(14) -0.0194(13)
C21 0.0829(18) 0.0623(16) 0.100(2) 0.0087(14) -0.0531(17) -0.0178(14)
C22 0.0592(14) 0.0617(15) 0.108(2) -0.0097(14) -0.0399(15) -0.0162(11)
C23 0.0585(14) 0.0858(18) 0.094(2) -0.0245(15) -0.0362(14) -0.0142(13)
C24 0.0593(14) 0.0736(16) 0.0823(17) -0.0082(13) -0.0414(13) -0.0116(12)
C25 0.0691(14) 0.0590(13) 0.0675(14) -0.0026(10) -0.0360(12) -0.0284(11)
C26 0.0795(18) 0.0800(18) 0.0830(19) -0.0198(14) -0.0259(15) -0.0273(14)
C27 0.0883(18) 0.0813(17) 0.101(2) -0.0095(15) -0.0546(17) -0.0382(15)
N7 0.118(3) 0.316(8) 0.139(4) -0.005(4) -0.054(3) -0.092(4)
C56 0.205(8) 0.227(9) 0.205(8) -0.092(7) 0.009(7) -0.032(7)
C57 0.088(3) 0.202(5) 0.121(4) 0.000(4) -0.040(3) -0.056(3)
C58A 0.133(12) 0.239(15) 0.168(12) -0.099(12) 0.034(9) -0.113(11)
C59A 0.207(10) 0.163(7) 0.109(6) 0.042(5) -0.065(6) -0.114(7)
N8A 0.408(18) 0.391(17) 0.131(7) 0.090(9) -0.130(9) -0.282(15)
C58B 0.079(11) 0.19(2) 0.23(3) -0.065(17) -0.069(15) -0.048(12)
C59B 0.106(13) 0.160(18) 0.19(2) -0.055(14) -0.034(10) -0.062(13)
N8B 0.166(18) 0.19(2) 0.23(2) -0.002(16) -0.063(14) -0.089(14)

loop_
_atom_type_symbol
_atom_type_description
_atom_type_scat_dispersion_real
_atom_type_scat_dispersion_imag
_atom_type_scat_source
C C 0.0181 0.0091 'International Tables Vol C Tables 4.2.6.8 and 6.1.1.4'
H H 0.0000 0.0000 'International Tables Vol C Tables 4.2.6.8 and 6.1.1.4'
N N 0.0311 0.0180 'International Tables Vol C Tables 4.2.6.8 and 6.1.1.4'
O O 0.0492 0.0322 'International Tables Vol C Tables 4.2.6.8 and 6.1.1.4'
Cl Cl 0.3639 0.7018 'International Tables Vol C Tables 4.2.6.8 and 6.1.1.4'

loop_
_geom_angle_atom_site_label_1
_geom_angle_atom_site_label_2
_geom_angle_atom_site_label_3
_geom_angle
_geom_angle_site_symmetry_1
_geom_angle_site_symmetry_3
_geom_angle_publ_flag
C36 N5 C35 121.57(18) . . ?
C36 N5 H5 116(2) . . ?
C35 N5 H5 112(2) . . ?
O1 C28 O2 123.9(3) . . ?
O1 C28 C29 119.3(3) . . ?
O2 C28 C29 116.7(2) . . ?
C30 C29 C28 112.2(2) . . ?
C30 C29 H29A 109.2 . . ?
C28 C29 H29A 109.2 . . ?
C30 C29 H29B 109.2 . . ?
C28 C29 H29B 109.2 . . ?
H29A C29 H29B 107.9 . . ?
C31 C30 C35 118.7(2) . . ?
C31 C30 C29 120.4(2) . . ?
C35 C30 C29 120.9(2) . . ?
C32 C31 C30 121.5(3) . . ?
C32 C31 H31 119.2 . . ?
C30 C31 H31 119.2 . . ?
C33 C32 C31 119.3(3) . . ?
C33 C32 H32 120.3 . . ?
C31 C32 H32 120.3 . . ?
C32 C33 C34 120.6(3) . . ?
C32 C33 H33 119.7 . . ?
C34 C33 H33 119.7 . . ?
C33 C34 C35 120.5(3) . . ?
C33 C34 H34 119.7 . . ?
C35 C34 H34 119.7 . . ?
C34 C35 C30 119.3(2) . . ?
C34 C35 N5 121.6(2) . . ?
C30 C35 N5 119.1(2) . . ?
N5 C36 C41 122.8(2) . . ?
N5 C36 C37 121.3(2) . . ?
C41 C36 C37 115.9(2) . . ?
C38 C37 C36 121.7(3) . . ?
C38 C37 Cl3 119.0(2) . . ?
C36 C37 Cl3 119.3(2) . . ?
C39 C38 C37 119.8(3) . . ?
C39 C38 H38 120.1 . . ?
C37 C38 H38 120.1 . . ?
C38 C39 C40 120.6(3) . . ?
C38 C39 H39 119.7 . . ?
C40 C39 H39 119.7 . . ?
C39 C40 C41 119.0(3) . . ?
C39 C40 H40 120.5 . . ?
C41 C40 H40 120.5 . . ?
C40 C41 C36 122.9(3) . . ?
C40 C41 Cl4 118.7(2) . . ?
C36 C41 Cl4 118.40(18) . . ?
C42 O3 H3B 108(2) . . ?
C50 N6 C49 122.73(19) . . ?
C50 N6 H6 114(2) . . ?
C49 N6 H6 113.2(19) . . ?
O4 C42 O3 122.4(3) . . ?
O4 C42 C43 122.4(2) . . ?
O3 C42 C43 115.1(2) . . ?
C42 C43 C44 110.2(2) . . ?
C42 C43 H43A 109.6 . . ?
C44 C43 H43A 109.6 . . ?
C42 C43 H43B 109.6 . . ?
C44 C43 H43B 109.6 . . ?
H43A C43 H43B 108.1 . . ?
C45 C44 C49 119.0(2) . . ?
C45 C44 C43 119.9(2) . . ?
C49 C44 C43 121.1(2) . . ?
C46 C45 C44 121.6(2) . . ?
C46 C45 H45 119.2 . . ?
C44 C45 H45 119.2 . . ?
C47 C46 C45 118.8(2) . . ?
C47 C46 H46 120.6 . . ?
C45 C46 H46 120.6 . . ?
C46 C47 C48 120.9(2) . . ?
C46 C47 H47 119.6 . . ?
C48 C47 H47 119.6 . . ?
C47 C48 C49 121.0(2) . . ?
C47 C48 H48 119.5 . . ?
C49 C48 H48 119.5 . . ?
C48 C49 C44 118.7(2) . . ?
C48 C49 N6 121.8(2) . . ?
C44 C49 N6 119.52(19) . . ?
C51 C50 N6 121.7(2) . . ?
C51 C50 C55 116.1(2) . . ?
N6 C50 C55 122.1(2) . . ?
C52 C51 C50 122.1(3) . . ?
C52 C51 Cl5 119.2(2) . . ?
C50 C51 Cl5 118.7(2) . . ?
C53 C52 C51 119.5(3) . . ?
C53 C52 H52 120.3 . . ?
C51 C52 H52 120.3 . . ?
C54 C53 C52 120.5(3) . . ?
C54 C53 H53 119.7 . . ?
C52 C53 H53 119.7 . . ?
C53 C54 C55 119.6(3) . . ?
C53 C54 H54 120.2 . . ?
C55 C54 H54 120.2 . . ?
C54 C55 C50 122.2(3) . . ?
C54 C55 Cl6 118.4(2) . . ?
C50 C55 Cl6 119.4(2) . . ?
C11 N1 C12 121.15(18) . . ?
C11 N1 C13 119.30(17) . . ?
C12 N1 C13 119.50(17) . . ?
C6 N2 C5 118.08(19) . . ?
C8 N3 C19 127.9(2) . . ?
C8 N3 H3 117(2) . . ?
C19 N3 H3 114(2) . . ?
C9 N4 C25 125.96(19) . . ?
C9 N4 H4 118.9(19) . . ?
C25 N4 H4 113.8(19) . . ?
C2 C1 C12 119.3(2) . . ?
C2 C1 H1 120.4 . . ?
C12 C1 H1 120.4 . . ?
C1 C2 C3 121.6(2) . . ?
C1 C2 H2 119.2 . . ?
C3 C2 H2 119.2 . . ?
C4 C3 C2 119.7(2) . . ?
C4 C3 H3A 120.1 . . ?
C2 C3 H3A 120.1 . . ?
C3 C4 C5 120.7(2) . . ?
C3 C4 H4A 119.6 . . ?
C5 C4 H4A 119.6 . . ?
N2 C5 C12 122.36(19) . . ?
N2 C5 C4 118.8(2) . . ?
C12 C5 C4 118.9(2) . . ?
N2 C6 C7 119.22(19) . . ?
N2 C6 C11 123.30(19) . . ?
C7 C6 C11 117.46(18) . . ?
C8 C7 C6 122.5(2) . . ?
C8 C7 H7 118.8 . . ?
C6 C7 H7 118.8 . . ?
C7 C8 N3 123.8(2) . . ?
C7 C8 C9 119.07(19) . . ?
N3 C8 C9 117.08(19) . . ?
N4 C9 C10 121.6(2) . . ?
N4 C9 C8 119.65(19) . . ?
C10 C9 C8 118.77(19) . . ?
C11 C10 C9 121.4(2) . . ?
C11 C10 H10 119.3 . . ?
C9 C10 H10 119.3 . . ?
N1 C11 C10 122.3(2) . . ?
N1 C11 C6 116.91(18) . . ?
C10 C11 C6 120.80(19) . . ?
N1 C12 C5 118.19(18) . . ?
N1 C12 C1 122.0(2) . . ?
C5 C12 C1 119.8(2) . . ?
C18 C13 C14 122.2(2) . . ?
C18 C13 N1 118.7(2) . . ?
C14 C13 N1 119.0(2) . . ?
C13 C14 C15 119.4(2) . . ?
C13 C14 H14 120.3 . . ?
C15 C14 H14 120.3 . . ?
C16 C15 C14 118.6(3) . . ?
C16 C15 H15 120.7 . . ?
C14 C15 H15 120.7 . . ?
C17 C16 C15 121.8(2) . . ?
C17 C16 Cl1 119.6(2) . . ?
C15 C16 Cl1 118.6(2) . . ?
C16 C17 C18 120.2(3) . . ?
C16 C17 H17 119.9 . . ?
C18 C17 H17 119.9 . . ?
C13 C18 C17 117.8(3) . . ?
C13 C18 H18 121.1 . . ?
C17 C18 H18 121.1 . . ?
C24 C19 C20 118.5(2) . . ?
C24 C19 N3 124.2(2) . . ?
C20 C19 N3 117.1(2) . . ?
C21 C20 C19 120.5(3) . . ?
C21 C20 H20 119.7 . . ?
C19 C20 H20 119.7 . . ?
C22 C21 C20 120.1(3) . . ?
C22 C21 H21 119.9 . . ?
C20 C21 H21 119.9 . . ?
C21 C22 C23 120.5(3) . . ?
C21 C22 Cl2 120.1(2) . . ?
C23 C22 Cl2 119.4(2) . . ?
C22 C23 C24 119.6(3) . . ?
C22 C23 H23 120.2 . . ?
C24 C23 H23 120.2 . . ?
C23 C24 C19 120.8(2) . . ?
C23 C24 H24 119.6 . . ?
C19 C24 H24 119.6 . . ?
N4 C25 C27 108.7(2) . . ?
N4 C25 C26 111.1(2) . . ?
C27 C25 C26 111.8(2) . . ?
N4 C25 H25 108.4 . . ?
C27 C25 H25 108.4 . . ?
C26 C25 H25 108.4 . . ?
C25 C26 H26A 109.5 . . ?
C25 C26 H26B 109.5 . . ?
H26A C26 H26B 109.5 . . ?
C25 C26 H26C 109.5 . . ?
H26A C26 H26C 109.5 . . ?
H26B C26 H26C 109.5 . . ?
C25 C27 H27A 109.5 . . ?
C25 C27 H27B 109.5 . . ?
H27A C27 H27B 109.5 . . ?
C25 C27 H27C 109.5 . . ?
H27A C27 H27C 109.5 . . ?
H27B C27 H27C 109.5 . . ?
C57 C56 H56A 109.5 . . ?
C57 C56 H56B 109.5 . . ?
H56A C56 H56B 109.5 . . ?
C57 C56 H56C 109.5 . . ?
H56A C56 H56C 109.5 . . ?
H56B C56 H56C 109.5 . . ?
N7 C57 C56 170.5(8) . . ?
C59A C58A H58A 109.5 . . ?
C59A C58A H58B 109.5 . . ?
H58A C58A H58B 109.5 . . ?
C59A C58A H58C 109.5 . . ?
H58A C58A H58C 109.5 . . ?
H58B C58A H58C 109.5 . . ?
N8A C59A C58A 171.3(19) . . ?
C59B C58B H58D 109.5 . . ?
C59B C58B H58E 109.5 . . ?
H58D C58B H58E 109.5 . . ?
C59B C58B H58F 109.5 . . ?
H58D C58B H58F 109.5 . . ?
H58E C58B H58F 109.5 . . ?
N8B C59B C58B 172(3) . . ?

loop_
_geom_bond_atom_site_label_1
_geom_bond_atom_site_label_2
_geom_bond_distance
_geom_bond_site_symmetry_2
_geom_bond_publ_flag
Cl3 C37 1.733(3) . ?
Cl4 C41 1.739(3) . ?
O1 C28 1.243(3) . ?
O2 C28 1.251(3) . ?
N5 C36 1.394(3) . ?
N5 C35 1.412(3) . ?
N5 H5 0.82(3) . ?
C28 C29 1.525(4) . ?
C29 C30 1.511(4) . ?
C29 H29A 0.9700 . ?
C29 H29B 0.9700 . ?
C30 C31 1.389(4) . ?
C30 C35 1.396(3) . ?
C31 C32 1.381(4) . ?
C31 H31 0.9300 . ?
C32 C33 1.362(4) . ?
C32 H32 0.9300 . ?
C33 C34 1.384(4) . ?
C33 H33 0.9300 . ?
C34 C35 1.387(3) . ?
C34 H34 0.9300 . ?
C36 C41 1.399(4) . ?
C36 C37 1.400(3) . ?
C37 C38 1.384(4) . ?
C38 C39 1.373(5) . ?
C38 H38 0.9300 . ?
C39 C40 1.374(5) . ?
C39 H39 0.9300 . ?
C40 C41 1.377(4) . ?
C40 H40 0.9300 . ?
Cl5 C51 1.735(3) . ?
Cl6 C55 1.722(3) . ?
O3 C42 1.298(3) . ?
O3 H3B 0.93(4) . ?
O4 C42 1.210(3) . ?
N6 C50 1.396(3) . ?
N6 C49 1.405(3) . ?
N6 H6 0.89(3) . ?
C42 C43 1.508(4) . ?
C43 C44 1.511(3) . ?
C43 H43A 0.9700 . ?
C43 H43B 0.9700 . ?
C44 C45 1.390(3) . ?
C44 C49 1.400(3) . ?
C45 C46 1.384(4) . ?
C45 H45 0.9300 . ?
C46 C47 1.367(4) . ?
C46 H46 0.9300 . ?
C47 C48 1.378(4) . ?
C47 H47 0.9300 . ?
C48 C49 1.389(3) . ?
C48 H48 0.9300 . ?
C50 C51 1.395(4) . ?
C50 C55 1.400(4) . ?
C51 C52 1.383(4) . ?
C52 C53 1.377(5) . ?
C52 H52 0.9300 . ?
C53 C54 1.364(5) . ?
C53 H53 0.9300 . ?
C54 C55 1.383(4) . ?
C54 H54 0.9300 . ?
Cl1 C16 1.733(3) . ?
Cl2 C22 1.744(3) . ?
N1 C11 1.371(3) . ?
N1 C12 1.388(3) . ?
N1 C13 1.450(3) . ?
N2 C6 1.320(3) . ?
N2 C5 1.372(3) . ?
N3 C8 1.377(3) . ?
N3 C19 1.406(3) . ?
N3 H3 0.80(3) . ?
N4 C9 1.328(3) . ?
N4 C25 1.473(3) . ?
N4 H4 0.86(3) . ?
C1 C2 1.365(4) . ?
C1 C12 1.409(3) . ?
C1 H1 0.9300 . ?
C2 C3 1.392(4) . ?
C2 H2 0.9300 . ?
C3 C4 1.367(4) . ?
C3 H3A 0.9300 . ?
C4 C5 1.406(3) . ?
C4 H4A 0.9300 . ?
C5 C12 1.405(3) . ?
C6 C7 1.420(3) . ?
C6 C11 1.448(3) . ?
C7 C8 1.364(3) . ?
C7 H7 0.9300 . ?
C8 C9 1.473(3) . ?
C9 C10 1.396(3) . ?
C10 C11 1.375(3) . ?
C10 H10 0.9300 . ?
C13 C18 1.376(3) . ?
C13 C14 1.377(3) . ?
C14 C15 1.382(4) . ?
C14 H14 0.9300 . ?
C15 C16 1.379(4) . ?
C15 H15 0.9300 . ?
C16 C17 1.364(4) . ?
C17 C18 1.388(4) . ?
C17 H17 0.9300 . ?
C18 H18 0.9300 . ?
C19 C24 1.383(4) . ?
C19 C20 1.388(3) . ?
C20 C21 1.381(4) . ?
C20 H20 0.9300 . ?
C21 C22 1.360(4) . ?
C21 H21 0.9300 . ?
C22 C23 1.376(4) . ?
C23 C24 1.381(4) . ?
C23 H23 0.9300 . ?
C24 H24 0.9300 . ?
C25 C27 1.514(3) . ?
C25 C26 1.518(4) . ?
C25 H25 0.9800 . ?
C26 H26A 0.9600 . ?
C26 H26B 0.9600 . ?
C26 H26C 0.9600 . ?
C27 H27A 0.9600 . ?
C27 H27B 0.9600 . ?
C27 H27C 0.9600 . ?
N7 C57 1.131(7) . ?
C56 C57 1.378(9) . ?
C56 H56A 0.9600 . ?
C56 H56B 0.9600 . ?
C56 H56C 0.9600 . ?
C58A C59A 1.18(2) . ?
C58A H58A 0.9600 . ?
C58A H58B 0.9600 . ?
C58A H58C 0.9600 . ?
C59A N8A 1.120(12) . ?
C58B C59B 1.18(3) . ?
C58B H58D 0.9600 . ?
C58B H58E 0.9600 . ?
C58B H58F 0.9600 . ?
C59B N8B 1.116(17) . ?

loop_
_geom_hbond_atom_site_label_D
_geom_hbond_atom_site_label_H
_geom_hbond_atom_site_label_A
_geom_hbond_distance_DH
_geom_hbond_distance_HA
_geom_hbond_distance_DA
_geom_hbond_angle_DHA
_geom_hbond_site_symmetry_A
N3 H3 O1 0.80(3) 2.04(3) 2.837(3) 178(3) 2_566
N4 H4 O1 0.86(3) 1.97(3) 2.803(3) 164(3) 2_566
N5 H5 O2 0.82(3) 2.09(3) 2.848(3) 154(3) .
O3 H3B O2 0.93(4) 1.64(4) 2.557(3) 171(4) 2_566
N6 H6 O4 0.89(3) 2.09(3) 2.904(3) 151(3) .
C38 H38 O4 0.93 2.28 3.170(3) 160.6 1_556
C43 H43A O3 0.97 2.59 3.553(3) 171.1 2_665
C56 H56B N8B 0.96 2.33 3.12(3) 139.8 1_556

loop_
_geom_torsion_atom_site_label_1
_geom_torsion_atom_site_label_2
_geom_torsion_atom_site_label_3
_geom_torsion_atom_site_label_4
_geom_torsion
_geom_torsion_site_symmetry_1
_geom_torsion_site_symmetry_2
_geom_torsion_site_symmetry_3
_geom_torsion_site_symmetry_4
_geom_torsion_publ_flag
O1 C28 C29 C30 -106.7(3) . . . . ?
O2 C28 C29 C30 72.6(3) . . . . ?
C28 C29 C30 C31 99.7(3) . . . . ?
C28 C29 C30 C35 -78.6(3) . . . . ?
C35 C30 C31 C32 -1.0(4) . . . . ?
C29 C30 C31 C32 -179.4(3) . . . . ?
C30 C31 C32 C33 -0.1(5) . . . . ?
C31 C32 C33 C34 0.4(5) . . . . ?
C32 C33 C34 C35 0.5(5) . . . . ?
C33 C34 C35 C30 -1.6(4) . . . . ?
C33 C34 C35 N5 177.3(3) . . . . ?
C31 C30 C35 C34 1.8(4) . . . . ?
C29 C30 C35 C34 -179.8(2) . . . . ?
C31 C30 C35 N5 -177.1(2) . . . . ?
C29 C30 C35 N5 1.3(4) . . . . ?
C36 N5 C35 C34 8.1(4) . . . . ?
C36 N5 C35 C30 -173.0(2) . . . . ?
C35 N5 C36 C41 -111.4(3) . . . . ?
C35 N5 C36 C37 71.2(3) . . . . ?
N5 C36 C37 C38 -179.5(2) . . . . ?
C41 C36 C37 C38 2.8(3) . . . . ?
N5 C36 C37 Cl3 1.8(3) . . . . ?
C41 C36 C37 Cl3 -175.81(17) . . . . ?
C36 C37 C38 C39 -2.0(4) . . . . ?
Cl3 C37 C38 C39 176.6(2) . . . . ?
C37 C38 C39 C40 -0.2(4) . . . . ?
C38 C39 C40 C41 1.4(4) . . . . ?
C39 C40 C41 C36 -0.5(4) . . . . ?
C39 C40 C41 Cl4 179.6(2) . . . . ?
N5 C36 C41 C40 -179.2(2) . . . . ?
C37 C36 C41 C40 -1.6(4) . . . . ?
N5 C36 C41 Cl4 0.8(3) . . . . ?
C37 C36 C41 Cl4 178.35(18) . . . . ?
O4 C42 C43 C44 -74.8(3) . . . . ?
O3 C42 C43 C44 101.9(2) . . . . ?
C42 C43 C44 C45 -102.5(3) . . . . ?
C42 C43 C44 C49 77.0(3) . . . . ?
C49 C44 C45 C46 0.9(4) . . . . ?
C43 C44 C45 C46 -179.6(2) . . . . ?
C44 C45 C46 C47 0.0(4) . . . . ?
C45 C46 C47 C48 -0.8(4) . . . . ?
C46 C47 C48 C49 0.6(4) . . . . ?
C47 C48 C49 C44 0.4(4) . . . . ?
C47 C48 C49 N6 -179.2(2) . . . . ?
C45 C44 C49 C48 -1.1(3) . . . . ?
C43 C44 C49 C48 179.5(2) . . . . ?
C45 C44 C49 N6 178.5(2) . . . . ?
C43 C44 C49 N6 -0.9(3) . . . . ?
C50 N6 C49 C48 -7.8(4) . . . . ?
C50 N6 C49 C44 172.7(2) . . . . ?
C49 N6 C50 C51 116.3(3) . . . . ?
C49 N6 C50 C55 -67.3(3) . . . . ?
N6 C50 C51 C52 176.8(2) . . . . ?
C55 C50 C51 C52 0.2(4) . . . . ?
N6 C50 C51 Cl5 -1.6(3) . . . . ?
C55 C50 C51 Cl5 -178.1(2) . . . . ?
C50 C51 C52 C53 1.2(4) . . . . ?
Cl5 C51 C52 C53 179.5(2) . . . . ?
C51 C52 C53 C54 -1.1(5) . . . . ?
C52 C53 C54 C55 -0.3(5) . . . . ?
C53 C54 C55 C50 1.8(4) . . . . ?
C53 C54 C55 Cl6 -176.1(2) . . . . ?
C51 C50 C55 C54 -1.7(4) . . . . ?
N6 C50 C55 C54 -178.2(2) . . . . ?
C51 C50 C55 Cl6 176.2(2) . . . . ?
N6 C50 C55 Cl6 -0.4(3) . . . . ?
C12 C1 C2 C3 0.5(4) . . . . ?
C1 C2 C3 C4 -0.8(4) . . . . ?
C2 C3 C4 C5 0.7(4) . . . . ?
C6 N2 C5 C12 0.9(3) . . . . ?
C6 N2 C5 C4 -179.5(2) . . . . ?
C3 C4 C5 N2 -179.9(2) . . . . ?
C3 C4 C5 C12 -0.4(4) . . . . ?
C5 N2 C6 C7 -179.5(2) . . . . ?
C5 N2 C6 C11 -1.4(3) . . . . ?
N2 C6 C7 C8 176.5(2) . . . . ?
C11 C6 C7 C8 -1.7(3) . . . . ?
C6 C7 C8 N3 179.8(2) . . . . ?
C6 C7 C8 C9 0.4(4) . . . . ?
C19 N3 C8 C7 -17.4(4) . . . . ?
C19 N3 C8 C9 162.1(2) . . . . ?
C25 N4 C9 C10 -2.3(4) . . . . ?
C25 N4 C9 C8 178.9(2) . . . . ?
C7 C8 C9 N4 -179.4(2) . . . . ?
N3 C8 C9 N4 1.1(3) . . . . ?
C7 C8 C9 C10 1.7(3) . . . . ?
N3 C8 C9 C10 -177.8(2) . . . . ?
N4 C9 C10 C11 178.7(2) . . . . ?
C8 C9 C10 C11 -2.5(3) . . . . ?
C12 N1 C11 C10 177.9(2) . . . . ?
C13 N1 C11 C10 0.4(3) . . . . ?
C12 N1 C11 C6 -0.2(3) . . . . ?
C13 N1 C11 C6 -177.78(19) . . . . ?
C9 C10 C11 N1 -177.0(2) . . . . ?
C9 C10 C11 C6 1.1(4) . . . . ?
N2 C6 C11 N1 1.0(3) . . . . ?
C7 C6 C11 N1 179.2(2) . . . . ?
N2 C6 C11 C10 -177.2(2) . . . . ?
C7 C6 C11 C10 0.9(3) . . . . ?
C11 N1 C12 C5 -0.1(3) . . . . ?
C13 N1 C12 C5 177.4(2) . . . . ?
C11 N1 C12 C1 -179.9(2) . . . . ?
C13 N1 C12 C1 -2.4(3) . . . . ?
N2 C5 C12 N1 -0.2(3) . . . . ?
C4 C5 C12 N1 -179.7(2) . . . . ?
N2 C5 C12 C1 179.6(2) . . . . ?
C4 C5 C12 C1 0.0(4) . . . . ?
C2 C1 C12 N1 179.7(2) . . . . ?
C2 C1 C12 C5 -0.1(4) . . . . ?
C11 N1 C13 C18 -85.7(3) . . . . ?
C12 N1 C13 C18 96.8(3) . . . . ?
C11 N1 C13 C14 95.2(3) . . . . ?
C12 N1 C13 C14 -82.4(3) . . . . ?
C18 C13 C14 C15 -2.1(4) . . . . ?
N1 C13 C14 C15 177.0(2) . . . . ?
C13 C14 C15 C16 1.3(4) . . . . ?
C14 C15 C16 C17 0.2(4) . . . . ?
C14 C15 C16 Cl1 -179.2(2) . . . . ?
C15 C16 C17 C18 -0.9(5) . . . . ?
Cl1 C16 C17 C18 178.5(2) . . . . ?
C14 C13 C18 C17 1.3(4) . . . . ?
N1 C13 C18 C17 -177.8(2) . . . . ?
C16 C17 C18 C13 0.2(4) . . . . ?
C8 N3 C19 C24 -32.7(4) . . . . ?
C8 N3 C19 C20 153.3(3) . . . . ?
C24 C19 C20 C21 -0.6(4) . . . . ?
N3 C19 C20 C21 173.7(3) . . . . ?
C19 C20 C21 C22 0.6(5) . . . . ?
C20 C21 C22 C23 0.0(5) . . . . ?
C20 C21 C22 Cl2 179.6(2) . . . . ?
C21 C22 C23 C24 -0.8(4) . . . . ?
Cl2 C22 C23 C24 179.7(2) . . . . ?
C22 C23 C24 C19 0.8(4) . . . . ?
C20 C19 C24 C23 -0.1(4) . . . . ?
N3 C19 C24 C23 -174.0(2) . . . . ?
C9 N4 C25 C27 158.6(2) . . . . ?
C9 N4 C25 C26 -78.0(3) . . . . ?
